data_1564733
loop_
_publ_author_name
'Fischer, Malte'
'Manssen, Manfred'
'Schmidtmann, Marc M.S.'
'Kl\"uner, Thorsten T.K.'
'Beckhaus, Ruediger'

_publ_section_title
;
 &#x000D; Selective Propargylic C(sp&#x000D; &#x000D; 3&#x000D; &#x000D;
 )--H Activation of Methyl-Substituted Alkynes Versus [2+2] Cycloaddition
 at a Titanium Imido Template&#x000D;
;
_journal_name_full 'Chemical Science'
_journal_paper_doi 10.1039/D1SC04334J
_journal_year 2021
_chemical_formula_structural Ti(C15H19)2(C21H25N)
_chemical_formula_sum 'C51 H63 N Ti'
_chemical_formula_weight 737.92
_space_group_crystal_system monoclinic
_space_group_IT_number 14
_space_group_name_Hall '-P 2ybc'
_space_group_name_H-M_alt 'P 1 21/c 1'
_atom_sites_solution_hydrogens difmap
_atom_sites_solution_primary direct
_atom_sites_solution_secondary difmap
_audit_creation_method SHELXL-2018/3
_audit_update_record
;
2021-03-15 deposited with the CCDC.	2021-09-28 downloaded from the CCDC.
;
_cell_angle_alpha 90
_cell_angle_beta 104.314(2)
_cell_angle_gamma 90
_cell_formula_units_Z 4
_cell_length_a 19.3982(6)
_cell_length_b 19.9869(7)
_cell_length_c 10.3954(4)
_cell_measurement_reflns_used 6700
_cell_measurement_temperature 100(2)
_cell_measurement_theta_max 57.68
_cell_measurement_theta_min 2.35
_cell_volume 3905.3(2)
_computing_cell_refinement 'Bruker SAINT V8.40A'
_computing_data_collection 'Bruker APEX3'
_computing_data_reduction 'Bruker SAINT V8.40A'
_computing_structure_refinement 'SHELXL-2018/3 (Sheldrick, 2018)'
_computing_structure_solution 'SHELXS-2013/1 (Sheldrick, 2013)'
_diffrn_ambient_temperature 100(2)
_diffrn_measured_fraction_theta_full 1.000
_diffrn_measured_fraction_theta_max 1.000
_diffrn_measurement_device_type 'Bruker Photon III CPAD'
_diffrn_measurement_method '\f and \w scans'
_diffrn_radiation_type CuK\a
_diffrn_radiation_wavelength 1.54178
_diffrn_reflns_av_R_equivalents 0.1157
_diffrn_reflns_av_unetI/netI 0.0523
_diffrn_reflns_Laue_measured_fraction_full 1.000
_diffrn_reflns_Laue_measured_fraction_max 1.000
_diffrn_reflns_limit_h_max 21
_diffrn_reflns_limit_h_min -21
_diffrn_reflns_limit_k_max 22
_diffrn_reflns_limit_k_min -22
_diffrn_reflns_limit_l_max 11
_diffrn_reflns_limit_l_min -11
_diffrn_reflns_number 71245
_diffrn_reflns_point_group_measured_fraction_full 1.000
_diffrn_reflns_point_group_measured_fraction_max 1.000
_diffrn_reflns_theta_full 58.926
_diffrn_reflns_theta_max 58.925
_diffrn_reflns_theta_min 2.351
_diffrn_source 'I\mS microfocus'
_exptl_absorpt_coefficient_mu 2.120
_exptl_absorpt_correction_T_max 1.0000
_exptl_absorpt_correction_T_min 0.9226
_exptl_absorpt_correction_type multi-scan
_exptl_absorpt_process_details 'SADABS-2016/2 (Sheldrick)'
_exptl_crystal_colour red
_exptl_crystal_density_diffrn 1.255
_exptl_crystal_description needle
_exptl_crystal_F_000 1592
_exptl_crystal_size_max 0.080
_exptl_crystal_size_mid 0.020
_exptl_crystal_size_min 0.010
_refine_diff_density_max 0.264
_refine_diff_density_min -0.339
_refine_diff_density_rms 0.044
_refine_ls_extinction_method none
_refine_ls_goodness_of_fit_ref 1.054
_refine_ls_hydrogen_treatment constr
_refine_ls_matrix_type full
_refine_ls_number_parameters 483
_refine_ls_number_reflns 5606
_refine_ls_number_restraints 0
_refine_ls_restrained_S_all 1.054
_refine_ls_R_factor_all 0.0642
_refine_ls_R_factor_gt 0.0429
_refine_ls_shift/su_max 0.001
_refine_ls_shift/su_mean 0.000
_refine_ls_structure_factor_coef Fsqd
_refine_ls_weighting_details 'w=1/[\s^2^(Fo^2^)+(0.0300P)^2^+3.0000P] where P=(Fo^2^+2Fc^2^)/3'
_refine_ls_weighting_scheme calc
_refine_ls_wR_factor_gt 0.0946
_refine_ls_wR_factor_ref 0.1045
_reflns_Friedel_coverage 0.000
_reflns_number_gt 4334
_reflns_number_total 5606
_reflns_threshold_expression 'I > 2\s(I)'
_cod_data_source_file d1sc04334j2.cif
_cod_data_source_block I
_cod_original_sg_symbol_H-M 'P 21/c'
_cod_database_code 1564733
_shelx_shelxl_version_number 2018/3
_shelx_space_group_comment
;
The symmetry employed for this shelxl refinement is uniquely defined
by the following loop, which should always be used as a source of
symmetry information in preference to the above space-group names.
They are only intended as comments.
;
_shelx_estimated_absorpt_t_min 0.849
_shelx_estimated_absorpt_t_max 0.979

loop_
_space_group_symop_operation_xyz
'x, y, z'
'-x, y+1/2, -z+1/2'
'-x, -y, -z'
'x, -y-1/2, z-1/2'

loop_
_atom_site_label
_atom_site_type_symbol
_atom_site_fract_x
_atom_site_fract_y
_atom_site_fract_z
_atom_site_U_iso_or_equiv
_atom_site_adp_type
_atom_site_occupancy
_atom_site_site_symmetry_order
_atom_site_calc_flag
_atom_site_refinement_flags_posn
_atom_site_refinement_flags_adp
_atom_site_refinement_flags_occupancy
_atom_site_disorder_assembly
_atom_site_disorder_group
Ti1 Ti 0.67552(2) 0.43208(2) 0.44874(5) 0.02674(15) Uani 1 1 d . . . . .
N1 N 0.70150(11) 0.44214(11) 0.2718(2) 0.0278(5) Uani 1 1 d . . . . .
C1 C 0.76261(14) 0.37291(14) 0.6214(3) 0.0291(6) Uani 1 1 d . . . . .
C2 C 0.75141(15) 0.33521(14) 0.5013(3) 0.0317(7) Uani 1 1 d . . . . .
H2 H 0.785722 0.327518 0.451694 0.038 Uiso 1 1 calc R U . . .
C3 C 0.68130(15) 0.31150(14) 0.4691(3) 0.0350(7) Uani 1 1 d . . . . .
H3 H 0.660185 0.284121 0.395117 0.042 Uiso 1 1 calc R U . . .
C4 C 0.64757(15) 0.33532(14) 0.5654(3) 0.0355(7) Uani 1 1 d . . . . .
H4 H 0.599267 0.328158 0.566253 0.043 Uiso 1 1 calc R U . . .
C5 C 0.69772(14) 0.37139(14) 0.6598(3) 0.0331(7) Uani 1 1 d . . . . .
H5 H 0.689440 0.391629 0.737249 0.040 Uiso 1 1 calc R U . . .
C6 C 0.83337(14) 0.40202(14) 0.6990(3) 0.0297(6) Uani 1 1 d . . . . .
H6 H 0.838537 0.447728 0.663420 0.036 Uiso 1 1 calc R U . . .
C7 C 0.83698(14) 0.40854(14) 0.8485(3) 0.0327(7) Uani 1 1 d . . . . .
H7 H 0.795709 0.435638 0.860644 0.039 Uiso 1 1 calc R U . . .
C8 C 0.90685(14) 0.44358(15) 0.9181(3) 0.0365(7) Uani 1 1 d . . . . .
H8A H 0.908452 0.488587 0.879204 0.044 Uiso 1 1 calc R U . . .
H8B H 0.908883 0.449123 1.013631 0.044 Uiso 1 1 calc R U . . .
C9 C 0.97088(15) 0.40259(15) 0.9024(3) 0.0356(7) Uani 1 1 d . . . . .
H9 H 1.016068 0.425795 0.947505 0.043 Uiso 1 1 calc R U . . .
C10 C 0.96652(14) 0.39481(16) 0.7539(3) 0.0369(7) Uani 1 1 d . . . . .
H10A H 1.007734 0.368513 0.741969 0.044 Uiso 1 1 calc R U . . .
H10B H 0.968338 0.439458 0.713693 0.044 Uiso 1 1 calc R U . . .
C11 C 0.89717(14) 0.35929(14) 0.6840(3) 0.0322(7) Uani 1 1 d . . . . .
H11 H 0.895463 0.353974 0.587653 0.039 Uiso 1 1 calc R U . . .
C12 C 0.83470(16) 0.33935(16) 0.9090(3) 0.0396(7) Uani 1 1 d . . . . .
H12A H 0.835252 0.343770 1.004079 0.048 Uiso 1 1 calc R U . . .
H12B H 0.790187 0.316275 0.863456 0.048 Uiso 1 1 calc R U . . .
C13 C 0.96784(16) 0.33365(16) 0.9640(3) 0.0411(8) Uani 1 1 d . . . . .
H13A H 0.970453 0.338446 1.059888 0.049 Uiso 1 1 calc R U . . .
H13B H 1.008975 0.306505 0.954464 0.049 Uiso 1 1 calc R U . . .
C14 C 0.89549(16) 0.29028(15) 0.7466(3) 0.0389(7) Uani 1 1 d . . . . .
H14A H 0.936612 0.263451 0.735886 0.047 Uiso 1 1 calc R U . . .
H14B H 0.851364 0.266502 0.701452 0.047 Uiso 1 1 calc R U . . .
C15 C 0.89840(16) 0.29833(15) 0.8948(3) 0.0397(7) Uani 1 1 d . . . . .
H15 H 0.896728 0.253215 0.935566 0.048 Uiso 1 1 calc R U . . .
C16 C 0.71009(14) 0.54856(13) 0.5179(3) 0.0272(6) Uani 1 1 d . . . . .
C17 C 0.68211(14) 0.51779(13) 0.6157(3) 0.0298(6) Uani 1 1 d . . . . .
H17 H 0.707410 0.509869 0.705030 0.036 Uiso 1 1 calc R U . . .
C18 C 0.61052(14) 0.50063(14) 0.5599(3) 0.0318(7) Uani 1 1 d . . . . .
H18 H 0.579533 0.478785 0.604312 0.038 Uiso 1 1 calc R U . . .
C19 C 0.59314(14) 0.52158(14) 0.4268(3) 0.0311(7) Uani 1 1 d . . . . .
H19 H 0.548114 0.516942 0.365460 0.037 Uiso 1 1 calc R U . . .
C20 C 0.65410(13) 0.55059(13) 0.4004(3) 0.0288(6) Uani 1 1 d . . . . .
H20 H 0.657375 0.568632 0.317617 0.035 Uiso 1 1 calc R U . . .
C21 C 0.78485(13) 0.57636(13) 0.5350(3) 0.0281(6) Uani 1 1 d . . . . .
H21 H 0.814335 0.540096 0.509259 0.034 Uiso 1 1 calc R U . . .
C22 C 0.78804(14) 0.63725(15) 0.4446(3) 0.0332(7) Uani 1 1 d . . . . .
H22 H 0.763949 0.625807 0.350624 0.040 Uiso 1 1 calc R U . . .
C23 C 0.86631(15) 0.65445(15) 0.4549(3) 0.0386(7) Uani 1 1 d . . . . .
H23A H 0.890199 0.615806 0.424903 0.046 Uiso 1 1 calc R U . . .
H23B H 0.869137 0.692917 0.396413 0.046 Uiso 1 1 calc R U . . .
C24 C 0.90392(15) 0.67178(15) 0.5975(3) 0.0371(7) Uani 1 1 d . . . . .
H24 H 0.955006 0.682262 0.603292 0.045 Uiso 1 1 calc R U . . .
C25 C 0.89900(14) 0.61253(15) 0.6884(3) 0.0350(7) Uani 1 1 d . . . . .
H25A H 0.923449 0.623841 0.781220 0.042 Uiso 1 1 calc R U . . .
H25B H 0.922912 0.573045 0.661560 0.042 Uiso 1 1 calc R U . . .
C26 C 0.82066(13) 0.59599(14) 0.6795(3) 0.0292(6) Uani 1 1 d . . . . .
H26 H 0.817873 0.557597 0.739650 0.035 Uiso 1 1 calc R U . . .
C27 C 0.75127(15) 0.69820(15) 0.4889(3) 0.0371(7) Uani 1 1 d . . . . .
H27A H 0.752739 0.736529 0.429335 0.045 Uiso 1 1 calc R U . . .
H27B H 0.700799 0.687545 0.483626 0.045 Uiso 1 1 calc R U . . .
C28 C 0.86770(15) 0.73269(15) 0.6403(3) 0.0403(7) Uani 1 1 d . . . . .
H28A H 0.870834 0.771100 0.581931 0.048 Uiso 1 1 calc R U . . .
H28B H 0.892192 0.745082 0.732515 0.048 Uiso 1 1 calc R U . . .
C29 C 0.78494(15) 0.65732(14) 0.7226(3) 0.0324(7) Uani 1 1 d . . . . .
H29A H 0.808790 0.668793 0.815601 0.039 Uiso 1 1 calc R U . . .
H29B H 0.734461 0.647122 0.718133 0.039 Uiso 1 1 calc R U . . .
C30 C 0.78936(15) 0.71680(14) 0.6322(3) 0.0363(7) Uani 1 1 d . . . . .
H30 H 0.765862 0.756693 0.660936 0.044 Uiso 1 1 calc R U . . .
C31 C 0.73402(14) 0.48622(14) 0.1982(3) 0.0277(6) Uani 1 1 d . . . . .
C32 C 0.80958(14) 0.49057(14) 0.2347(3) 0.0298(6) Uani 1 1 d . . . . .
C33 C 0.84354(15) 0.53553(15) 0.1699(3) 0.0336(7) Uani 1 1 d . . . . .
H33 H 0.893878 0.539394 0.196631 0.040 Uiso 1 1 calc R U . . .
C34 C 0.80597(15) 0.57481(15) 0.0675(3) 0.0376(7) Uani 1 1 d . . . . .
H34 H 0.830255 0.604680 0.022824 0.045 Uiso 1 1 calc R U . . .
C35 C 0.73318(15) 0.57043(15) 0.0307(3) 0.0365(7) Uani 1 1 d . . . . .
H35 H 0.707639 0.597436 -0.040405 0.044 Uiso 1 1 calc R U . . .
C36 C 0.69535(14) 0.52749(14) 0.0945(3) 0.0316(7) Uani 1 1 d . . . . .
C37 C 0.85255(14) 0.44279(14) 0.3372(3) 0.0328(7) Uani 1 1 d . . . . .
H37 H 0.827319 0.437705 0.409650 0.039 Uiso 1 1 calc R U . . .
C38 C 0.85517(16) 0.37429(15) 0.2742(3) 0.0412(8) Uani 1 1 d . . . . .
H38A H 0.806605 0.358212 0.237012 0.062 Uiso 1 1 calc R U . . .
H38B H 0.880399 0.342772 0.341877 0.062 Uiso 1 1 calc R U . . .
H38C H 0.880205 0.377823 0.203375 0.062 Uiso 1 1 calc R U . . .
C39 C 0.92819(15) 0.46543(17) 0.4000(3) 0.0429(8) Uani 1 1 d . . . . .
H39A H 0.955315 0.467073 0.332083 0.064 Uiso 1 1 calc R U . . .
H39B H 0.950779 0.433793 0.469768 0.064 Uiso 1 1 calc R U . . .
H39C H 0.927255 0.510027 0.438741 0.064 Uiso 1 1 calc R U . . .
C40 C 0.61377(14) 0.52952(15) 0.0477(3) 0.0369(7) Uani 1 1 d . . . . .
H40 H 0.593971 0.499176 0.106129 0.044 Uiso 1 1 calc R U . . .
C41 C 0.58769(16) 0.50480(17) -0.0959(3) 0.0462(8) Uani 1 1 d . . . . .
H41A H 0.604376 0.535342 -0.155477 0.069 Uiso 1 1 calc R U . . .
H41B H 0.535571 0.503437 -0.120443 0.069 Uiso 1 1 calc R U . . .
H41C H 0.606458 0.459840 -0.103408 0.069 Uiso 1 1 calc R U . . .
C42 C 0.58414(17) 0.60015(17) 0.0573(3) 0.0479(8) Uani 1 1 d . . . . .
H42A H 0.600696 0.616641 0.148467 0.072 Uiso 1 1 calc R U . . .
H42B H 0.532026 0.598653 0.032601 0.072 Uiso 1 1 calc R U . . .
H42C H 0.600797 0.630186 -0.003213 0.072 Uiso 1 1 calc R U . . .
C43 C 0.64735(16) 0.36338(15) 0.0859(3) 0.0371(7) Uani 1 1 d . . . . .
H43A H 0.677063 0.388541 0.039074 0.056 Uiso 1 1 calc R U . . .
H43B H 0.599242 0.358828 0.028405 0.056 Uiso 1 1 calc R U . . .
H43C H 0.667909 0.318882 0.108930 0.056 Uiso 1 1 calc R U . . .
C44 C 0.64402(14) 0.40019(14) 0.2109(3) 0.0298(6) Uani 1 1 d . . . . .
C45 C 0.59801(14) 0.39103(13) 0.2896(3) 0.0299(6) Uani 1 1 d . . . . .
C46 C 0.53607(14) 0.34718(14) 0.2740(3) 0.0311(7) Uani 1 1 d . . . . .
C47 C 0.52380(16) 0.28856(16) 0.1977(3) 0.0419(8) Uani 1 1 d . . . . .
H47 H 0.557149 0.275145 0.149450 0.050 Uiso 1 1 calc R U . . .
C48 C 0.46371(17) 0.24981(16) 0.1916(3) 0.0491(9) Uani 1 1 d . . . . .
H48 H 0.456527 0.210157 0.139581 0.059 Uiso 1 1 calc R U . . .
C49 C 0.41405(17) 0.26838(17) 0.2607(3) 0.0470(8) Uani 1 1 d . . . . .
H49 H 0.372715 0.241973 0.255271 0.056 Uiso 1 1 calc R U . . .
C50 C 0.42519(15) 0.32524(16) 0.3367(3) 0.0396(8) Uani 1 1 d . . . . .
H50 H 0.391434 0.338382 0.384316 0.048 Uiso 1 1 calc R U . . .
C51 C 0.48546(14) 0.36348(15) 0.3444(3) 0.0351(7) Uani 1 1 d . . . . .
H51 H 0.492783 0.402130 0.399317 0.042 Uiso 1 1 calc R U . . .

loop_
_atom_site_aniso_label
_atom_site_aniso_U_11
_atom_site_aniso_U_22
_atom_site_aniso_U_33
_atom_site_aniso_U_23
_atom_site_aniso_U_13
_atom_site_aniso_U_12
Ti1 0.0261(3) 0.0308(3) 0.0235(3) -0.0015(2) 0.0064(2) -0.0016(2)
N1 0.0268(12) 0.0313(13) 0.0257(12) -0.0012(10) 0.0072(10) -0.0009(10)
C1 0.0305(15) 0.0296(16) 0.0256(15) 0.0027(12) 0.0040(12) 0.0003(12)
C2 0.0344(16) 0.0320(16) 0.0281(16) 0.0022(13) 0.0069(12) 0.0046(13)
C3 0.0406(17) 0.0271(16) 0.0338(17) 0.0030(13) 0.0026(14) -0.0023(13)
C4 0.0334(16) 0.0362(17) 0.0360(18) 0.0079(14) 0.0067(14) -0.0033(13)
C5 0.0367(16) 0.0378(17) 0.0243(15) 0.0041(13) 0.0064(13) -0.0018(13)
C6 0.0331(15) 0.0298(16) 0.0254(15) 0.0028(12) 0.0060(12) 0.0018(12)
C7 0.0310(15) 0.0394(17) 0.0274(16) -0.0053(13) 0.0064(12) 0.0017(13)
C8 0.0372(16) 0.0410(18) 0.0295(16) -0.0040(13) 0.0052(13) 0.0004(13)
C9 0.0308(15) 0.0409(18) 0.0315(17) -0.0002(14) 0.0007(13) -0.0026(13)
C10 0.0297(15) 0.0512(19) 0.0297(16) 0.0037(14) 0.0072(13) 0.0038(14)
C11 0.0326(15) 0.0412(18) 0.0225(15) 0.0012(13) 0.0062(12) 0.0044(13)
C12 0.0422(17) 0.053(2) 0.0223(16) -0.0002(14) 0.0049(13) -0.0092(15)
C13 0.0428(18) 0.049(2) 0.0273(16) 0.0017(14) -0.0001(14) 0.0085(15)
C14 0.0459(18) 0.0362(18) 0.0305(17) 0.0001(14) 0.0018(14) 0.0086(14)
C15 0.0536(19) 0.0350(18) 0.0265(16) 0.0061(13) 0.0022(14) -0.0025(15)
C16 0.0291(14) 0.0279(15) 0.0260(15) -0.0038(12) 0.0092(12) 0.0004(12)
C17 0.0328(15) 0.0322(16) 0.0254(15) -0.0061(12) 0.0092(12) -0.0015(12)
C18 0.0281(15) 0.0375(17) 0.0330(17) -0.0078(13) 0.0133(13) -0.0014(12)
C19 0.0248(14) 0.0329(17) 0.0343(17) -0.0062(13) 0.0049(12) 0.0022(12)
C20 0.0292(15) 0.0308(16) 0.0260(15) -0.0015(12) 0.0058(12) 0.0019(12)
C21 0.0262(14) 0.0306(16) 0.0278(15) -0.0033(13) 0.0072(12) -0.0018(12)
C22 0.0319(15) 0.0452(18) 0.0222(15) 0.0013(13) 0.0064(12) -0.0055(13)
C23 0.0386(17) 0.0407(18) 0.0403(18) -0.0003(14) 0.0169(14) -0.0056(14)
C24 0.0293(15) 0.0399(18) 0.0425(18) -0.0025(14) 0.0092(14) -0.0064(13)
C25 0.0251(15) 0.0407(18) 0.0353(17) -0.0032(14) 0.0003(12) -0.0008(13)
C26 0.0282(14) 0.0309(16) 0.0265(15) 0.0019(12) 0.0031(12) -0.0005(12)
C27 0.0350(16) 0.0366(18) 0.0392(18) 0.0099(14) 0.0082(13) -0.0015(13)
C28 0.0403(17) 0.0355(18) 0.0443(19) -0.0031(14) 0.0094(14) -0.0091(14)
C29 0.0332(15) 0.0361(17) 0.0274(16) -0.0037(13) 0.0067(13) -0.0012(13)
C30 0.0388(16) 0.0293(16) 0.0412(18) -0.0025(14) 0.0107(14) 0.0014(13)
C31 0.0299(15) 0.0325(16) 0.0214(14) -0.0020(12) 0.0076(12) 0.0000(12)
C32 0.0321(15) 0.0352(16) 0.0230(15) -0.0018(12) 0.0087(12) 0.0022(13)
C33 0.0305(15) 0.0412(18) 0.0308(16) -0.0024(14) 0.0107(13) -0.0025(13)
C34 0.0439(18) 0.0420(18) 0.0307(17) 0.0046(14) 0.0162(14) -0.0059(14)
C35 0.0404(17) 0.0432(18) 0.0260(16) 0.0057(14) 0.0083(13) 0.0019(14)
C36 0.0346(15) 0.0351(17) 0.0250(15) 0.0004(13) 0.0071(12) -0.0001(13)
C37 0.0302(15) 0.0422(18) 0.0276(16) 0.0026(13) 0.0104(12) 0.0038(13)
C38 0.0476(18) 0.047(2) 0.0315(17) 0.0031(15) 0.0140(14) 0.0127(15)
C39 0.0321(16) 0.058(2) 0.0381(18) 0.0094(16) 0.0082(14) 0.0063(15)
C40 0.0324(16) 0.0465(19) 0.0316(17) 0.0084(14) 0.0073(13) 0.0028(14)
C41 0.0388(18) 0.062(2) 0.0328(18) 0.0036(16) -0.0015(14) 0.0014(16)
C42 0.0474(19) 0.057(2) 0.0367(19) 0.0090(16) 0.0057(15) 0.0137(16)
C43 0.0413(17) 0.0403(18) 0.0299(16) -0.0061(14) 0.0092(13) -0.0036(14)
C44 0.0309(15) 0.0315(16) 0.0244(15) -0.0020(12) 0.0021(12) -0.0001(12)
C45 0.0311(15) 0.0301(16) 0.0284(15) -0.0018(12) 0.0073(12) -0.0004(12)
C46 0.0295(15) 0.0331(17) 0.0279(15) 0.0017(13) 0.0017(12) -0.0021(12)
C47 0.0447(18) 0.0434(19) 0.0380(18) -0.0058(15) 0.0107(15) -0.0026(15)
C48 0.051(2) 0.041(2) 0.051(2) -0.0077(16) 0.0036(17) -0.0138(16)
C49 0.0373(18) 0.053(2) 0.045(2) 0.0047(17) -0.0010(15) -0.0122(16)
C50 0.0281(16) 0.049(2) 0.0394(18) 0.0060(16) 0.0037(13) -0.0031(14)
C51 0.0296(15) 0.0399(18) 0.0342(17) 0.0022(14) 0.0049(13) -0.0009(13)

loop_
_atom_type_symbol
_atom_type_description
_atom_type_scat_dispersion_real
_atom_type_scat_dispersion_imag
_atom_type_scat_source
C C 0.0181 0.0091 'International Tables Vol C Tables 4.2.6.8 and 6.1.1.4'
H H 0.0000 0.0000 'International Tables Vol C Tables 4.2.6.8 and 6.1.1.4'
N N 0.0311 0.0180 'International Tables Vol C Tables 4.2.6.8 and 6.1.1.4'
Ti Ti 0.2191 1.8069 'International Tables Vol C Tables 4.2.6.8 and 6.1.1.4'

loop_
_geom_angle_atom_site_label_1
_geom_angle_atom_site_label_2
_geom_angle_atom_site_label_3
_geom_angle
_geom_angle_site_symmetry_1
_geom_angle_site_symmetry_3
_geom_angle_publ_flag
N1 Ti1 C45 67.47(10) . . ?
N1 Ti1 C18 132.07(10) . . ?
C45 Ti1 C18 104.33(10) . . ?
N1 Ti1 C19 98.63(9) . . ?
C45 Ti1 C19 83.40(10) . . ?
C18 Ti1 C19 34.61(9) . . ?
N1 Ti1 C2 90.60(9) . . ?
C45 Ti1 C2 98.19(10) . . ?
C18 Ti1 C2 136.74(10) . . ?
C19 Ti1 C2 170.50(10) . . ?
N1 Ti1 C4 132.08(10) . . ?
C45 Ti1 C4 82.95(10) . . ?
C18 Ti1 C4 90.32(10) . . ?
C19 Ti1 C4 115.02(10) . . ?
C2 Ti1 C4 56.19(10) . . ?
N1 Ti1 C3 99.27(10) . . ?
C45 Ti1 C3 71.90(10) . . ?
C18 Ti1 C3 123.83(10) . . ?
C19 Ti1 C3 140.83(10) . . ?
C2 Ti1 C3 33.70(9) . . ?
C4 Ti1 C3 33.87(10) . . ?
N1 Ti1 C17 126.72(9) . . ?
C45 Ti1 C17 137.71(10) . . ?
C18 Ti1 C17 34.32(9) . . ?
C19 Ti1 C17 56.62(9) . . ?
C2 Ti1 C17 119.00(9) . . ?
C4 Ti1 C17 100.67(10) . . ?
C3 Ti1 C17 130.50(10) . . ?
N1 Ti1 C20 77.60(9) . . ?
C45 Ti1 C20 99.48(10) . . ?
C18 Ti1 C20 56.59(10) . . ?
C19 Ti1 C20 33.91(9) . . ?
C2 Ti1 C20 152.98(9) . . ?
C4 Ti1 C20 146.55(10) . . ?
C3 Ti1 C20 171.34(9) . . ?
C17 Ti1 C20 55.62(9) . . ?
N1 Ti1 C1 115.54(9) . . ?
C45 Ti1 C1 128.14(10) . . ?
C18 Ti1 C1 106.17(10) . . ?
C19 Ti1 C1 139.68(10) . . ?
C2 Ti1 C1 34.19(9) . . ?
C4 Ti1 C1 56.21(9) . . ?
C3 Ti1 C1 56.31(9) . . ?
C17 Ti1 C1 84.92(9) . . ?
C20 Ti1 C1 132.34(9) . . ?
N1 Ti1 C5 146.18(9) . . ?
C45 Ti1 C5 116.32(10) . . ?
C18 Ti1 C5 81.11(10) . . ?
C19 Ti1 C5 115.14(10) . . ?
C2 Ti1 C5 55.75(10) . . ?
C4 Ti1 C5 33.40(9) . . ?
C3 Ti1 C5 55.56(10) . . ?
C17 Ti1 C5 75.04(10) . . ?
C20 Ti1 C5 130.49(10) . . ?
C1 Ti1 C5 33.53(9) . . ?
N1 Ti1 C44 34.77(9) . . ?
C45 Ti1 C44 33.37(10) . . ?
C18 Ti1 C44 127.61(9) . . ?
C19 Ti1 C44 95.96(9) . . ?
C2 Ti1 C44 90.33(9) . . ?
C4 Ti1 C44 105.34(10) . . ?
C3 Ti1 C44 79.96(10) . . ?
C17 Ti1 C44 148.63(10) . . ?
C20 Ti1 C44 93.27(9) . . ?
C1 Ti1 C44 124.27(9) . . ?
C5 Ti1 C44 135.33(10) . . ?
C31 N1 C44 122.4(2) . . ?
C31 N1 Ti1 142.62(18) . . ?
C44 N1 Ti1 90.09(15) . . ?
C5 C1 C2 106.4(2) . . ?
C5 C1 C6 127.4(2) . . ?
C2 C1 C6 125.9(2) . . ?
C5 C1 Ti1 73.45(15) . . ?
C2 C1 Ti1 71.65(15) . . ?
C6 C1 Ti1 124.91(18) . . ?
C3 C2 C1 108.5(2) . . ?
C3 C2 Ti1 73.45(16) . . ?
C1 C2 Ti1 74.15(15) . . ?
C3 C2 H2 125.8 . . ?
C1 C2 H2 125.8 . . ?
Ti1 C2 H2 118.5 . . ?
C2 C3 C4 108.0(3) . . ?
C2 C3 Ti1 72.85(16) . . ?
C4 C3 Ti1 72.88(16) . . ?
C2 C3 H3 126.0 . . ?
C4 C3 H3 126.0 . . ?
Ti1 C3 H3 120.1 . . ?
C5 C4 C3 107.9(3) . . ?
C5 C4 Ti1 74.68(16) . . ?
C3 C4 Ti1 73.25(16) . . ?
C5 C4 H4 126.0 . . ?
C3 C4 H4 126.0 . . ?
Ti1 C4 H4 118.0 . . ?
C4 C5 C1 109.1(3) . . ?
C4 C5 Ti1 71.92(16) . . ?
C1 C5 Ti1 73.03(16) . . ?
C4 C5 H5 125.4 . . ?
C1 C5 H5 125.4 . . ?
Ti1 C5 H5 121.3 . . ?
C1 C6 C11 112.0(2) . . ?
C1 C6 C7 112.1(2) . . ?
C11 C6 C7 108.1(2) . . ?
C1 C6 H6 108.2 . . ?
C11 C6 H6 108.2 . . ?
C7 C6 H6 108.2 . . ?
C12 C7 C8 109.3(2) . . ?
C12 C7 C6 109.9(2) . . ?
C8 C7 C6 109.1(2) . . ?
C12 C7 H7 109.5 . . ?
C8 C7 H7 109.5 . . ?
C6 C7 H7 109.5 . . ?
C9 C8 C7 110.5(2) . . ?
C9 C8 H8A 109.6 . . ?
C7 C8 H8A 109.6 . . ?
C9 C8 H8B 109.6 . . ?
C7 C8 H8B 109.6 . . ?
H8A C8 H8B 108.1 . . ?
C13 C9 C8 108.8(2) . . ?
C13 C9 C10 109.4(2) . . ?
C8 C9 C10 108.5(2) . . ?
C13 C9 H9 110.0 . . ?
C8 C9 H9 110.0 . . ?
C10 C9 H9 110.0 . . ?
C9 C10 C11 110.3(2) . . ?
C9 C10 H10A 109.6 . . ?
C11 C10 H10A 109.6 . . ?
C9 C10 H10B 109.6 . . ?
C11 C10 H10B 109.6 . . ?
H10A C10 H10B 108.1 . . ?
C14 C11 C10 108.9(2) . . ?
C14 C11 C6 110.8(2) . . ?
C10 C11 C6 109.1(2) . . ?
C14 C11 H11 109.4 . . ?
C10 C11 H11 109.4 . . ?
C6 C11 H11 109.4 . . ?
C15 C12 C7 110.0(2) . . ?
C15 C12 H12A 109.7 . . ?
C7 C12 H12A 109.7 . . ?
C15 C12 H12B 109.7 . . ?
C7 C12 H12B 109.7 . . ?
H12A C12 H12B 108.2 . . ?
C9 C13 C15 109.8(2) . . ?
C9 C13 H13A 109.7 . . ?
C15 C13 H13A 109.7 . . ?
C9 C13 H13B 109.7 . . ?
C15 C13 H13B 109.7 . . ?
H13A C13 H13B 108.2 . . ?
C11 C14 C15 109.4(2) . . ?
C11 C14 H14A 109.8 . . ?
C15 C14 H14A 109.8 . . ?
C11 C14 H14B 109.8 . . ?
C15 C14 H14B 109.8 . . ?
H14A C14 H14B 108.2 . . ?
C12 C15 C13 110.3(3) . . ?
C12 C15 C14 108.9(2) . . ?
C13 C15 C14 109.2(3) . . ?
C12 C15 H15 109.5 . . ?
C13 C15 H15 109.5 . . ?
C14 C15 H15 109.5 . . ?
C17 C16 C20 106.5(2) . . ?
C17 C16 C21 127.0(2) . . ?
C20 C16 C21 126.5(2) . . ?
C17 C16 Ti1 70.98(15) . . ?
C20 C16 Ti1 71.51(15) . . ?
C21 C16 Ti1 123.93(17) . . ?
C16 C17 C18 109.0(2) . . ?
C16 C17 Ti1 75.67(15) . . ?
C18 C17 Ti1 70.13(15) . . ?
C16 C17 H17 125.5 . . ?
C18 C17 H17 125.5 . . ?
Ti1 C17 H17 120.4 . . ?
C19 C18 C17 107.8(2) . . ?
C19 C18 Ti1 73.55(15) . . ?
C17 C18 Ti1 75.55(15) . . ?
C19 C18 H18 126.1 . . ?
C17 C18 H18 126.1 . . ?
Ti1 C18 H18 116.9 . . ?
C20 C19 C18 107.9(2) . . ?
C20 C19 Ti1 75.54(15) . . ?
C18 C19 Ti1 71.84(15) . . ?
C20 C19 H19 126.1 . . ?
C18 C19 H19 126.1 . . ?
Ti1 C19 H19 118.5 . . ?
C19 C20 C16 108.8(2) . . ?
C19 C20 Ti1 70.55(15) . . ?
C16 C20 Ti1 74.92(15) . . ?
C19 C20 H20 125.6 . . ?
C16 C20 H20 125.6 . . ?
Ti1 C20 H20 120.6 . . ?
C16 C21 C26 113.2(2) . . ?
C16 C21 C22 113.3(2) . . ?
C26 C21 C22 108.4(2) . . ?
C16 C21 H21 107.2 . . ?
C26 C21 H21 107.2 . . ?
C22 C21 H21 107.2 . . ?
C23 C22 C27 109.0(2) . . ?
C23 C22 C21 108.7(2) . . ?
C27 C22 C21 110.5(2) . . ?
C23 C22 H22 109.5 . . ?
C27 C22 H22 109.5 . . ?
C21 C22 H22 109.5 . . ?
C24 C23 C22 110.3(2) . . ?
C24 C23 H23A 109.6 . . ?
C22 C23 H23A 109.6 . . ?
C24 C23 H23B 109.6 . . ?
C22 C23 H23B 109.6 . . ?
H23A C23 H23B 108.1 . . ?
C23 C24 C28 108.8(2) . . ?
C23 C24 C25 109.7(2) . . ?
C28 C24 C25 109.4(2) . . ?
C23 C24 H24 109.6 . . ?
C28 C24 H24 109.6 . . ?
C25 C24 H24 109.6 . . ?
C24 C25 C26 109.9(2) . . ?
C24 C25 H25A 109.7 . . ?
C26 C25 H25A 109.7 . . ?
C24 C25 H25B 109.7 . . ?
C26 C25 H25B 109.7 . . ?
H25A C25 H25B 108.2 . . ?
C29 C26 C25 108.8(2) . . ?
C29 C26 C21 111.2(2) . . ?
C25 C26 C21 108.4(2) . . ?
C29 C26 H26 109.5 . . ?
C25 C26 H26 109.5 . . ?
C21 C26 H26 109.5 . . ?
C30 C27 C22 109.5(2) . . ?
C30 C27 H27A 109.8 . . ?
C22 C27 H27A 109.8 . . ?
C30 C27 H27B 109.8 . . ?
C22 C27 H27B 109.8 . . ?
H27A C27 H27B 108.2 . . ?
C24 C28 C30 109.9(2) . . ?
C24 C28 H28A 109.7 . . ?
C30 C28 H28A 109.7 . . ?
C24 C28 H28B 109.7 . . ?
C30 C28 H28B 109.7 . . ?
H28A C28 H28B 108.2 . . ?
C26 C29 C30 110.1(2) . . ?
C26 C29 H29A 109.6 . . ?
C30 C29 H29A 109.6 . . ?
C26 C29 H29B 109.6 . . ?
C30 C29 H29B 109.6 . . ?
H29A C29 H29B 108.1 . . ?
C29 C30 C28 109.4(2) . . ?
C29 C30 C27 108.7(2) . . ?
C28 C30 C27 109.6(2) . . ?
C29 C30 H30 109.7 . . ?
C28 C30 H30 109.7 . . ?
C27 C30 H30 109.7 . . ?
N1 C31 C36 123.5(2) . . ?
N1 C31 C32 117.5(2) . . ?
C36 C31 C32 118.9(2) . . ?
C33 C32 C31 119.5(2) . . ?
C33 C32 C37 120.4(2) . . ?
C31 C32 C37 120.0(2) . . ?
C34 C33 C32 121.4(3) . . ?
C34 C33 H33 119.3 . . ?
C32 C33 H33 119.3 . . ?
C35 C34 C33 119.4(3) . . ?
C35 C34 H34 120.3 . . ?
C33 C34 H34 120.3 . . ?
C34 C35 C36 122.1(3) . . ?
C34 C35 H35 118.9 . . ?
C36 C35 H35 118.9 . . ?
C35 C36 C31 118.5(2) . . ?
C35 C36 C40 117.0(2) . . ?
C31 C36 C40 124.5(2) . . ?
C32 C37 C39 114.8(2) . . ?
C32 C37 C38 109.6(2) . . ?
C39 C37 C38 108.7(2) . . ?
C32 C37 H37 107.9 . . ?
C39 C37 H37 107.9 . . ?
C38 C37 H37 107.9 . . ?
C37 C38 H38A 109.5 . . ?
C37 C38 H38B 109.5 . . ?
H38A C38 H38B 109.5 . . ?
C37 C38 H38C 109.5 . . ?
H38A C38 H38C 109.5 . . ?
H38B C38 H38C 109.5 . . ?
C37 C39 H39A 109.5 . . ?
C37 C39 H39B 109.5 . . ?
H39A C39 H39B 109.5 . . ?
C37 C39 H39C 109.5 . . ?
H39A C39 H39C 109.5 . . ?
H39B C39 H39C 109.5 . . ?
C41 C40 C42 108.7(2) . . ?
C41 C40 C36 111.4(2) . . ?
C42 C40 C36 112.1(2) . . ?
C41 C40 H40 108.2 . . ?
C42 C40 H40 108.2 . . ?
C36 C40 H40 108.2 . . ?
C40 C41 H41A 109.5 . . ?
C40 C41 H41B 109.5 . . ?
H41A C41 H41B 109.5 . . ?
C40 C41 H41C 109.5 . . ?
H41A C41 H41C 109.5 . . ?
H41B C41 H41C 109.5 . . ?
C40 C42 H42A 109.5 . . ?
C40 C42 H42B 109.5 . . ?
H42A C42 H42B 109.5 . . ?
C40 C42 H42C 109.5 . . ?
H42A C42 H42C 109.5 . . ?
H42B C42 H42C 109.5 . . ?
C44 C43 H43A 109.5 . . ?
C44 C43 H43B 109.5 . . ?
H43A C43 H43B 109.5 . . ?
C44 C43 H43C 109.5 . . ?
H43A C43 H43C 109.5 . . ?
H43B C43 H43C 109.5 . . ?
C45 C44 N1 111.8(2) . . ?
C45 C44 C43 128.7(3) . . ?
N1 C44 C43 118.5(2) . . ?
C45 C44 Ti1 58.18(15) . . ?
N1 C44 Ti1 55.14(12) . . ?
C43 C44 Ti1 158.8(2) . . ?
C44 C45 C46 130.9(3) . . ?
C44 C45 Ti1 88.44(17) . . ?
C46 C45 Ti1 136.7(2) . . ?
C51 C46 C47 116.6(3) . . ?
C51 C46 C45 117.7(3) . . ?
C47 C46 C45 125.7(3) . . ?
C48 C47 C46 121.0(3) . . ?
C48 C47 H47 119.5 . . ?
C46 C47 H47 119.5 . . ?
C49 C48 C47 120.7(3) . . ?
C49 C48 H48 119.7 . . ?
C47 C48 H48 119.7 . . ?
C50 C49 C48 119.3(3) . . ?
C50 C49 H49 120.3 . . ?
C48 C49 H49 120.3 . . ?
C49 C50 C51 120.1(3) . . ?
C49 C50 H50 119.9 . . ?
C51 C50 H50 119.9 . . ?
C50 C51 C46 122.2(3) . . ?
C50 C51 H51 118.9 . . ?
C46 C51 H51 118.9 . . ?

loop_
_geom_bond_atom_site_label_1
_geom_bond_atom_site_label_2
_geom_bond_distance
_geom_bond_site_symmetry_2
_geom_bond_publ_flag
Ti1 N1 2.034(2) . ?
Ti1 C45 2.107(3) . ?
Ti1 C18 2.350(3) . ?
Ti1 C19 2.372(3) . ?
Ti1 C2 2.412(3) . ?
Ti1 C4 2.415(3) . ?
Ti1 C3 2.419(3) . ?
Ti1 C17 2.420(3) . ?
Ti1 C20 2.436(3) . ?
Ti1 C1 2.444(3) . ?
Ti1 C5 2.450(3) . ?
Ti1 C44 2.479(3) . ?
N1 C31 1.413(3) . ?
N1 C44 1.413(3) . ?
C1 C5 1.412(4) . ?
C1 C2 1.428(4) . ?
C1 C6 1.525(4) . ?
C2 C3 1.401(4) . ?
C2 H2 0.9500 . ?
C3 C4 1.408(4) . ?
C3 H3 0.9500 . ?
C4 C5 1.398(4) . ?
C4 H4 0.9500 . ?
C5 H5 0.9500 . ?
C6 C11 1.543(4) . ?
C6 C7 1.544(4) . ?
C6 H6 1.0000 . ?
C7 C12 1.524(4) . ?
C7 C8 1.538(4) . ?
C7 H7 1.0000 . ?
C8 C9 1.530(4) . ?
C8 H8A 0.9900 . ?
C8 H8B 0.9900 . ?
C9 C13 1.527(4) . ?
C9 C10 1.533(4) . ?
C9 H9 1.0000 . ?
C10 C11 1.536(4) . ?
C10 H10A 0.9900 . ?
C10 H10B 0.9900 . ?
C11 C14 1.529(4) . ?
C11 H11 1.0000 . ?
C12 C15 1.520(4) . ?
C12 H12A 0.9900 . ?
C12 H12B 0.9900 . ?
C13 C15 1.533(4) . ?
C13 H13A 0.9900 . ?
C13 H13B 0.9900 . ?
C14 C15 1.537(4) . ?
C14 H14A 0.9900 . ?
C14 H14B 0.9900 . ?
C15 H15 1.0000 . ?
C16 C17 1.407(4) . ?
C16 C20 1.420(4) . ?
C16 C21 1.522(4) . ?
C17 C18 1.409(4) . ?
C17 H17 0.9500 . ?
C18 C19 1.405(4) . ?
C18 H18 0.9500 . ?
C19 C20 1.403(4) . ?
C19 H19 0.9500 . ?
C20 H20 0.9500 . ?
C21 C26 1.541(4) . ?
C21 C22 1.548(4) . ?
C21 H21 1.0000 . ?
C22 C23 1.535(4) . ?
C22 C27 1.539(4) . ?
C22 H22 1.0000 . ?
C23 C24 1.521(4) . ?
C23 H23A 0.9900 . ?
C23 H23B 0.9900 . ?
C24 C28 1.526(4) . ?
C24 C25 1.533(4) . ?
C24 H24 1.0000 . ?
C25 C26 1.535(4) . ?
C25 H25A 0.9900 . ?
C25 H25B 0.9900 . ?
C26 C29 1.529(4) . ?
C26 H26 1.0000 . ?
C27 C30 1.536(4) . ?
C27 H27A 0.9900 . ?
C27 H27B 0.9900 . ?
C28 C30 1.534(4) . ?
C28 H28A 0.9900 . ?
C28 H28B 0.9900 . ?
C29 C30 1.531(4) . ?
C29 H29A 0.9900 . ?
C29 H29B 0.9900 . ?
C30 H30 1.0000 . ?
C31 C36 1.416(4) . ?
C31 C32 1.423(4) . ?
C32 C33 1.384(4) . ?
C32 C37 1.518(4) . ?
C33 C34 1.377(4) . ?
C33 H33 0.9500 . ?
C34 C35 1.371(4) . ?
C34 H34 0.9500 . ?
C35 C36 1.398(4) . ?
C35 H35 0.9500 . ?
C36 C40 1.537(4) . ?
C37 C39 1.520(4) . ?
C37 C38 1.524(4) . ?
C37 H37 1.0000 . ?
C38 H38A 0.9800 . ?
C38 H38B 0.9800 . ?
C38 H38C 0.9800 . ?
C39 H39A 0.9800 . ?
C39 H39B 0.9800 . ?
C39 H39C 0.9800 . ?
C40 C41 1.534(4) . ?
C40 C42 1.537(4) . ?
C40 H40 1.0000 . ?
C41 H41A 0.9800 . ?
C41 H41B 0.9800 . ?
C41 H41C 0.9800 . ?
C42 H42A 0.9800 . ?
C42 H42B 0.9800 . ?
C42 H42C 0.9800 . ?
C43 C44 1.509(4) . ?
C43 H43A 0.9800 . ?
C43 H43B 0.9800 . ?
C43 H43C 0.9800 . ?
C44 C45 1.364(4) . ?
C45 C46 1.463(4) . ?
C46 C51 1.401(4) . ?
C46 C47 1.402(4) . ?
C47 C48 1.388(4) . ?
C47 H47 0.9500 . ?
C48 C49 1.387(5) . ?
C48 H48 0.9500 . ?
C49 C50 1.371(4) . ?
C49 H49 0.9500 . ?
C50 C51 1.382(4) . ?
C50 H50 0.9500 . ?
C51 H51 0.9500 . ?

loop_
_geom_torsion_atom_site_label_1
_geom_torsion_atom_site_label_2
_geom_torsion_atom_site_label_3
_geom_torsion_atom_site_label_4
_geom_torsion
_geom_torsion_site_symmetry_1
_geom_torsion_site_symmetry_2
_geom_torsion_site_symmetry_3
_geom_torsion_site_symmetry_4
_geom_torsion_publ_flag
C5 C1 C2 C3 -0.2(3) . . . . ?
C6 C1 C2 C3 173.7(2) . . . . ?
Ti1 C1 C2 C3 -65.99(19) . . . . ?
C5 C1 C2 Ti1 65.78(19) . . . . ?
C6 C1 C2 Ti1 -120.3(3) . . . . ?
C1 C2 C3 C4 1.6(3) . . . . ?
Ti1 C2 C3 C4 -64.9(2) . . . . ?
C1 C2 C3 Ti1 66.45(19) . . . . ?
C2 C3 C4 C5 -2.3(3) . . . . ?
Ti1 C3 C4 C5 -67.2(2) . . . . ?
C2 C3 C4 Ti1 64.85(19) . . . . ?
C3 C4 C5 C1 2.2(3) . . . . ?
Ti1 C4 C5 C1 -64.0(2) . . . . ?
C3 C4 C5 Ti1 66.2(2) . . . . ?
C2 C1 C5 C4 -1.3(3) . . . . ?
C6 C1 C5 C4 -175.1(3) . . . . ?
Ti1 C1 C5 C4 63.3(2) . . . . ?
C2 C1 C5 Ti1 -64.56(18) . . . . ?
C6 C1 C5 Ti1 121.6(3) . . . . ?
C5 C1 C6 C11 142.3(3) . . . . ?
C2 C1 C6 C11 -30.4(4) . . . . ?
Ti1 C1 C6 C11 -122.2(2) . . . . ?
C5 C1 C6 C7 20.6(4) . . . . ?
C2 C1 C6 C7 -152.1(3) . . . . ?
Ti1 C1 C6 C7 116.1(2) . . . . ?
C1 C6 C7 C12 64.9(3) . . . . ?
C11 C6 C7 C12 -59.0(3) . . . . ?
C1 C6 C7 C8 -175.2(2) . . . . ?
C11 C6 C7 C8 60.9(3) . . . . ?
C12 C7 C8 C9 59.3(3) . . . . ?
C6 C7 C8 C9 -60.9(3) . . . . ?
C7 C8 C9 C13 -59.7(3) . . . . ?
C7 C8 C9 C10 59.3(3) . . . . ?
C13 C9 C10 C11 59.1(3) . . . . ?
C8 C9 C10 C11 -59.5(3) . . . . ?
C9 C10 C11 C14 -59.7(3) . . . . ?
C9 C10 C11 C6 61.3(3) . . . . ?
C1 C6 C11 C14 -65.2(3) . . . . ?
C7 C6 C11 C14 58.7(3) . . . . ?
C1 C6 C11 C10 174.9(2) . . . . ?
C7 C6 C11 C10 -61.2(3) . . . . ?
C8 C7 C12 C15 -58.3(3) . . . . ?
C6 C7 C12 C15 61.4(3) . . . . ?
C8 C9 C13 C15 59.3(3) . . . . ?
C10 C9 C13 C15 -59.1(3) . . . . ?
C10 C11 C14 C15 60.3(3) . . . . ?
C6 C11 C14 C15 -59.6(3) . . . . ?
C7 C12 C15 C13 58.9(3) . . . . ?
C7 C12 C15 C14 -60.9(3) . . . . ?
C9 C13 C15 C12 -59.5(3) . . . . ?
C9 C13 C15 C14 60.2(3) . . . . ?
C11 C14 C15 C12 59.7(3) . . . . ?
C11 C14 C15 C13 -60.8(3) . . . . ?
C20 C16 C17 C18 0.5(3) . . . . ?
C21 C16 C17 C18 178.7(2) . . . . ?
Ti1 C16 C17 C18 -62.67(19) . . . . ?
C20 C16 C17 Ti1 63.13(18) . . . . ?
C21 C16 C17 Ti1 -118.7(3) . . . . ?
C16 C17 C18 C19 -0.8(3) . . . . ?
Ti1 C17 C18 C19 -67.06(19) . . . . ?
C16 C17 C18 Ti1 66.24(19) . . . . ?
C17 C18 C19 C20 0.9(3) . . . . ?
Ti1 C18 C19 C20 -67.56(19) . . . . ?
C17 C18 C19 Ti1 68.42(19) . . . . ?
C18 C19 C20 C16 -0.6(3) . . . . ?
Ti1 C19 C20 C16 -65.67(19) . . . . ?
C18 C19 C20 Ti1 65.09(19) . . . . ?
C17 C16 C20 C19 0.1(3) . . . . ?
C21 C16 C20 C19 -178.1(2) . . . . ?
Ti1 C16 C20 C19 62.86(19) . . . . ?
C17 C16 C20 Ti1 -62.78(18) . . . . ?
C21 C16 C20 Ti1 119.0(3) . . . . ?
C17 C16 C21 C26 -24.4(4) . . . . ?
C20 C16 C21 C26 153.4(3) . . . . ?
Ti1 C16 C21 C26 -115.3(2) . . . . ?
C17 C16 C21 C22 -148.4(3) . . . . ?
C20 C16 C21 C22 29.5(4) . . . . ?
Ti1 C16 C21 C22 120.7(2) . . . . ?
C16 C21 C22 C23 -171.8(2) . . . . ?
C26 C21 C22 C23 61.7(3) . . . . ?
C16 C21 C22 C27 68.6(3) . . . . ?
C26 C21 C22 C27 -57.9(3) . . . . ?
C27 C22 C23 C24 60.4(3) . . . . ?
C21 C22 C23 C24 -60.1(3) . . . . ?
C22 C23 C24 C28 -60.9(3) . . . . ?
C22 C23 C24 C25 58.7(3) . . . . ?
C23 C24 C25 C26 -59.3(3) . . . . ?
C28 C24 C25 C26 60.0(3) . . . . ?
C24 C25 C26 C29 -59.9(3) . . . . ?
C24 C25 C26 C21 61.2(3) . . . . ?
C16 C21 C26 C29 -69.3(3) . . . . ?
C22 C21 C26 C29 57.3(3) . . . . ?
C16 C21 C26 C25 171.1(2) . . . . ?
C22 C21 C26 C25 -62.3(3) . . . . ?
C23 C22 C27 C30 -58.8(3) . . . . ?
C21 C22 C27 C30 60.6(3) . . . . ?
C23 C24 C28 C30 60.4(3) . . . . ?
C25 C24 C28 C30 -59.5(3) . . . . ?
C25 C26 C29 C30 59.9(3) . . . . ?
C21 C26 C29 C30 -59.5(3) . . . . ?
C26 C29 C30 C28 -59.7(3) . . . . ?
C26 C29 C30 C27 60.0(3) . . . . ?
C24 C28 C30 C29 59.3(3) . . . . ?
C24 C28 C30 C27 -59.9(3) . . . . ?
C22 C27 C30 C29 -60.6(3) . . . . ?
C22 C27 C30 C28 58.9(3) . . . . ?
C44 N1 C31 C36 44.6(4) . . . . ?
Ti1 N1 C31 C36 -101.9(3) . . . . ?
C44 N1 C31 C32 -137.8(3) . . . . ?
Ti1 N1 C31 C32 75.7(4) . . . . ?
N1 C31 C32 C33 -176.7(2) . . . . ?
C36 C31 C32 C33 1.0(4) . . . . ?
N1 C31 C32 C37 7.5(4) . . . . ?
C36 C31 C32 C37 -174.7(2) . . . . ?
C31 C32 C33 C34 -2.2(4) . . . . ?
C37 C32 C33 C34 173.6(3) . . . . ?
C32 C33 C34 C35 1.5(4) . . . . ?
C33 C34 C35 C36 0.5(5) . . . . ?
C34 C35 C36 C31 -1.5(4) . . . . ?
C34 C35 C36 C40 177.4(3) . . . . ?
N1 C31 C36 C35 178.4(2) . . . . ?
C32 C31 C36 C35 0.8(4) . . . . ?
N1 C31 C36 C40 -0.5(4) . . . . ?
C32 C31 C36 C40 -178.1(3) . . . . ?
C33 C32 C37 C39 23.1(4) . . . . ?
C31 C32 C37 C39 -161.2(3) . . . . ?
C33 C32 C37 C38 -99.6(3) . . . . ?
C31 C32 C37 C38 76.2(3) . . . . ?
C35 C36 C40 C41 65.5(3) . . . . ?
C31 C36 C40 C41 -115.6(3) . . . . ?
C35 C36 C40 C42 -56.5(3) . . . . ?
C31 C36 C40 C42 122.4(3) . . . . ?
C31 N1 C44 C45 -146.7(2) . . . . ?
Ti1 N1 C44 C45 13.8(2) . . . . ?
C31 N1 C44 C43 43.5(4) . . . . ?
Ti1 N1 C44 C43 -156.1(2) . . . . ?
C31 N1 C44 Ti1 -160.4(3) . . . . ?
N1 C44 C45 C46 -173.2(3) . . . . ?
C43 C44 C45 C46 -4.6(5) . . . . ?
Ti1 C44 C45 C46 -159.9(4) . . . . ?
N1 C44 C45 Ti1 -13.3(2) . . . . ?
C43 C44 C45 Ti1 155.3(3) . . . . ?
C44 C45 C46 C51 -159.1(3) . . . . ?
Ti1 C45 C46 C51 50.9(4) . . . . ?
C44 C45 C46 C47 23.2(5) . . . . ?
Ti1 C45 C46 C47 -126.8(3) . . . . ?
C51 C46 C47 C48 1.0(4) . . . . ?
C45 C46 C47 C48 178.8(3) . . . . ?
C46 C47 C48 C49 0.3(5) . . . . ?
C47 C48 C49 C50 -0.8(5) . . . . ?
C48 C49 C50 C51 -0.1(5) . . . . ?
C49 C50 C51 C46 1.5(4) . . . . ?
C47 C46 C51 C50 -1.9(4) . . . . ?
C45 C46 C51 C50 -179.8(3) . . . . ?
